data_4076120
loop_
_publ_author_name
'Bunn, Natalie R.'
'Aldridge, Simon'
'Kays, Deborah L.'
'Coombs, Natalie D.'
'Day, Joanna K.'
'Ooi, Li-ling'
'Coles, Simon J.'
'Hursthouse, Michael B.'

_publ_section_title
;
 Toward Cationic Gallane- and Indanediyl Complexes:&#x00A0; Synthetic
 Approaches to Three-Coordinate Halogallyl and -indyl Precursors
;
_journal_issue 24
_journal_name_full Organometallics
_journal_page_first 5879
_journal_paper_doi 10.1021/om050630f
_journal_volume 24
_journal_year 2005
_chemical_formula_moiety 'C30 H44 Br Fe In O2'
_chemical_formula_sum 'C30 H44 Br Fe In O2'
_chemical_formula_weight 687.23
_chemical_name_common sa0516
_chemical_name_systematic
;
 ?
;
_space_group_IT_number 64
_symmetry_cell_setting orthorhombic
_symmetry_space_group_name_Hall '-C 2ac 2'
_symmetry_space_group_name_H-M 'C m c a'
_atom_sites_solution_hydrogens geom
_atom_sites_solution_primary direct
_atom_sites_solution_secondary difmap
_audit_creation_method SHELXL-97
_cell_angle_alpha 90.00
_cell_angle_beta 90.00
_cell_angle_gamma 90.00
_cell_formula_units_Z 8
_cell_length_a 15.0781(4)
_cell_length_b 20.5262(6)
_cell_length_c 20.4631(8)
_cell_measurement_reflns_used 29406
_cell_measurement_temperature 180(2)
_cell_measurement_theta_max 27.485
_cell_measurement_theta_min 2.753
_cell_volume 6333.2(4)
_computing_cell_refinement 'HKL Scalepack (Otwinowski & Minor 1997)'
_computing_data_collection 'Collect (Nonius BV, 1997-2000)'
_computing_data_reduction 'HKL Denzo and Scalepack (Otwinowski & Minor 1997'
_computing_molecular_graphics 'Ortep-3 for Windows (Farrugia, 1999)'
_computing_publication_material 'WinGX publication routines (Farrugia, 1999)'
_computing_structure_refinement 'SHELXL-97 (Sheldrick, 1997)'
_computing_structure_solution 'Sir-92 (A.Altomare et al. 1992)'
_diffrn_ambient_temperature 180(2)
_diffrn_measured_fraction_theta_full 0.996
_diffrn_measured_fraction_theta_max 0.996
_diffrn_measurement_device_type KappaCCD
_diffrn_measurement_method CCD
_diffrn_radiation_monochromator graphite
_diffrn_radiation_source 'fine-focus sealed tube'
_diffrn_radiation_type MoK\a
_diffrn_radiation_wavelength 0.71073
_diffrn_reflns_av_R_equivalents 0.1051
_diffrn_reflns_av_sigmaI/netI 0.0783
_diffrn_reflns_limit_h_max 18
_diffrn_reflns_limit_h_min -18
_diffrn_reflns_limit_k_max 25
_diffrn_reflns_limit_k_min -25
_diffrn_reflns_limit_l_max 25
_diffrn_reflns_limit_l_min -25
_diffrn_reflns_number 20540
_diffrn_reflns_theta_full 26.37
_diffrn_reflns_theta_max 26.37
_diffrn_reflns_theta_min 3.59
_exptl_absorpt_coefficient_mu 2.470
_exptl_absorpt_correction_T_max 0.7902
_exptl_absorpt_correction_T_min 0.4785
_exptl_absorpt_correction_type multi-scan
_exptl_absorpt_process_details 'Sortav (Blessing, 1995)'
_exptl_crystal_colour yellow
_exptl_crystal_density_diffrn 1.442
_exptl_crystal_density_method 'not measured'
_exptl_crystal_description block
_exptl_crystal_F_000 2800
_exptl_crystal_size_max 0.35
_exptl_crystal_size_mid 0.22
_exptl_crystal_size_min 0.10
_refine_diff_density_max 0.730
_refine_diff_density_min -0.672
_refine_diff_density_rms 0.116
_refine_ls_extinction_method none
_refine_ls_goodness_of_fit_ref 1.030
_refine_ls_hydrogen_treatment constr
_refine_ls_matrix_type full
_refine_ls_number_parameters 168
_refine_ls_number_reflns 3356
_refine_ls_number_restraints 0
_refine_ls_restrained_S_all 1.030
_refine_ls_R_factor_all 0.0935
_refine_ls_R_factor_gt 0.0517
_refine_ls_shift/su_max 0.010
_refine_ls_shift/su_mean 0.001
_refine_ls_structure_factor_coef Fsqd
_refine_ls_weighting_details 'calc w=1/[\s^2^(Fo^2^)+(0.0499P)^2^+15.5766P] where P=(Fo^2^+2Fc^2^)/3'
_refine_ls_weighting_scheme calc
_refine_ls_wR_factor_gt 0.1071
_refine_ls_wR_factor_ref 0.1206
_reflns_number_gt 2257
_reflns_number_total 3356
_reflns_threshold_expression >2sigma(I)
_cod_data_source_file om050630fsi20050726_073117.cif
_cod_data_source_block sa0516
_cod_original_sg_symbol_H-M 'C mca'
_cod_database_code 4076120

loop_
_symmetry_equiv_pos_as_xyz
'x, y, z'
'-x, -y+1/2, z+1/2'
'x, -y, -z'
'-x+1/2, y, -z+1/2'
'x+1/2, y+1/2, z'
'-x+1/2, -y+1, z+1/2'
'x+1/2, -y+1/2, -z'
'-x+1, y+1/2, -z+1/2'
'-x, -y, -z'
'x, y-1/2, -z-1/2'
'-x, y, z'
'x-1/2, -y, z-1/2'
'-x+1/2, -y+1/2, -z'
'x+1/2, y, -z-1/2'
'-x+1/2, y+1/2, z'
'x, -y+1/2, z-1/2'

loop_
_atom_site_label
_atom_site_type_symbol
_atom_site_fract_x
_atom_site_fract_y
_atom_site_fract_z
_atom_site_U_iso_or_equiv
_atom_site_adp_type
_atom_site_occupancy
_atom_site_symmetry_multiplicity
_atom_site_calc_flag
_atom_site_refinement_flags
C1 C 0.0864(4) 0.0713(2) 0.7768(3) 0.0334(13) Uani 1 1 d .
C2 C 0.0000 0.1141(3) 0.6215(4) 0.0295(18) Uani 1 2 d S
C3 C 0.0764(3) 0.1399(2) 0.6534(3) 0.0287(12) Uani 1 1 d .
C4 C 0.0467(3) 0.1845(2) 0.7033(3) 0.0290(12) Uani 1 1 d .
C5 C 0.0000 0.0725(4) 0.5613(4) 0.0365(19) Uani 1 2 d S
H5A H 0.0478 0.0403 0.5642 0.055 Uiso 0.50 1 calc P
H5B H 0.0093 0.1000 0.5227 0.055 Uiso 0.50 1 calc P
H5C H -0.0571 0.0500 0.5575 0.055 Uiso 0.50 1 calc P
C6 C 0.1713(3) 0.1310(3) 0.6322(3) 0.0441(16) Uani 1 1 d .
H6A H 0.1770 0.0901 0.6079 0.066 Uiso 1 1 calc R
H6B H 0.2098 0.1297 0.6708 0.066 Uiso 1 1 calc R
H6C H 0.1889 0.1675 0.6041 0.066 Uiso 1 1 calc R
C7 C 0.1053(4) 0.2268(2) 0.7449(3) 0.0408(15) Uani 1 1 d .
H7A H 0.0796 0.2307 0.7888 0.061 Uiso 1 1 calc R
H7B H 0.1100 0.2701 0.7252 0.061 Uiso 1 1 calc R
H7C H 0.1644 0.2072 0.7480 0.061 Uiso 1 1 calc R
C8 C 0.0000 -0.1086(3) 0.6288(3) 0.0230(16) Uani 1 2 d S
C9 C -0.0807(3) -0.1378(2) 0.6086(3) 0.0254(12) Uani 1 1 d .
C10 C -0.0782(3) -0.1950(2) 0.5718(3) 0.0288(13) Uani 1 1 d .
H10 H -0.1327 -0.2139 0.5584 0.035 Uiso 1 1 calc R
C11 C 0.0000 -0.2255(3) 0.5537(4) 0.0316(18) Uani 1 2 d S
C12 C 0.0000 -0.2904(4) 0.5150(4) 0.041(2) Uani 1 2 d S
C13 C -0.0654(9) -0.2843(6) 0.4568(7) 0.052(3) Uiso 0.50 1 d P
H13A H -0.0398 -0.2557 0.4234 0.078 Uiso 0.50 1 calc PR
H13B H -0.1216 -0.2660 0.4722 0.078 Uiso 0.50 1 calc PR
H13C H -0.0760 -0.3275 0.4379 0.078 Uiso 0.50 1 calc PR
C14 C -0.0851(11) -0.3128(8) 0.4938(9) 0.079(5) Uiso 0.50 1 d P
H14A H -0.1315 -0.2860 0.5138 0.119 Uiso 0.50 1 calc PR
H14B H -0.0931 -0.3583 0.5070 0.119 Uiso 0.50 1 calc PR
H14C H -0.0890 -0.3095 0.4461 0.119 Uiso 0.50 1 calc PR
C15 C -0.0459(2) -0.34687(18) 0.5567(2) 0.074(5) Uiso 0.50 1 d P
H15A H -0.0075 -0.3587 0.5935 0.112 Uiso 0.50 1 calc PR
H15B H -0.0554 -0.3851 0.5289 0.112 Uiso 0.50 1 calc PR
H15C H -0.1031 -0.3315 0.5734 0.112 Uiso 0.50 1 calc PR
C16 C -0.1755(2) -0.10921(18) 0.6215(2) 0.0294(12) Uani 1 1 d R
C17 C -0.2363(2) -0.16449(18) 0.6488(2) 0.0447(16) Uani 1 1 d R
H17A H -0.2109 -0.1815 0.6894 0.067 Uiso 1 1 calc R
H17B H -0.2405 -0.1997 0.6166 0.067 Uiso 1 1 calc R
H17C H -0.2956 -0.1469 0.6575 0.067 Uiso 1 1 calc R
C18 C -0.2152(4) -0.0879(3) 0.5556(3) 0.0492(17) Uani 1 1 d .
H18A H -0.2764 -0.0731 0.5623 0.074 Uiso 1 1 calc R
H18B H -0.2149 -0.1249 0.5253 0.074 Uiso 1 1 calc R
H18C H -0.1798 -0.0523 0.5374 0.074 Uiso 1 1 calc R
C19 C -0.1811(4) -0.0537(3) 0.6687(3) 0.0445(16) Uani 1 1 d .
H19A H -0.1450 -0.0173 0.6527 0.067 Uiso 1 1 calc R
H19B H -0.1591 -0.0677 0.7115 0.067 Uiso 1 1 calc R
H19C H -0.2430 -0.0396 0.6727 0.067 Uiso 1 1 calc R
Br1 Br 0.0000 -0.09570(4) 0.80899(5) 0.0521(3) Uani 1 2 d S
Fe1 Fe 0.0000 0.09026(5) 0.72312(5) 0.0238(3) Uani 1 2 d S
In1 In 0.0000 -0.02976(2) 0.69995(3) 0.02602(17) Uani 1 2 d S
O1 O 0.1441(3) 0.0627(2) 0.8131(2) 0.0611(13) Uani 1 1 d .

loop_
_atom_site_aniso_label
_atom_site_aniso_U_11
_atom_site_aniso_U_22
_atom_site_aniso_U_33
_atom_site_aniso_U_23
_atom_site_aniso_U_13
_atom_site_aniso_U_12
C1 0.031(3) 0.027(3) 0.042(4) 0.002(3) -0.001(3) -0.003(2)
C2 0.036(4) 0.027(4) 0.026(5) 0.009(3) 0.000 0.000
C3 0.027(3) 0.028(3) 0.031(3) 0.003(2) 0.004(2) -0.005(2)
C4 0.033(3) 0.016(2) 0.038(3) 0.002(2) -0.003(3) -0.002(2)
C5 0.050(5) 0.037(4) 0.023(5) 0.001(4) 0.000 0.000
C6 0.028(3) 0.046(3) 0.059(5) 0.001(3) 0.018(3) -0.002(3)
C7 0.046(3) 0.030(3) 0.047(4) -0.004(3) -0.005(3) -0.011(3)
C8 0.034(4) 0.022(3) 0.013(4) 0.002(3) 0.000 0.000
C9 0.026(3) 0.024(2) 0.026(3) -0.002(2) 0.004(2) 0.003(2)
C10 0.019(3) 0.036(3) 0.032(3) -0.005(2) -0.001(2) -0.004(2)
C11 0.037(5) 0.027(4) 0.031(5) -0.005(4) 0.000 0.000
C12 0.047(5) 0.030(4) 0.046(6) -0.015(4) 0.000 0.000
C16 0.025(3) 0.034(3) 0.029(3) 0.001(2) 0.003(2) 0.001(2)
C17 0.031(3) 0.042(3) 0.061(5) 0.006(3) 0.008(3) -0.001(3)
C18 0.035(3) 0.068(4) 0.045(4) 0.017(3) 0.004(3) 0.010(3)
C19 0.029(3) 0.047(3) 0.057(4) -0.021(3) 0.002(3) 0.006(3)
Br1 0.0744(7) 0.0410(5) 0.0409(6) 0.0140(4) 0.000 0.000
Fe1 0.0249(5) 0.0225(5) 0.0240(6) -0.0002(4) 0.000 0.000
In1 0.0290(3) 0.0214(3) 0.0277(3) -0.0023(2) 0.000 0.000
O1 0.060(3) 0.051(3) 0.072(4) 0.009(2) -0.038(3) -0.001(2)

loop_
_atom_type_symbol
_atom_type_description
_atom_type_scat_dispersion_real
_atom_type_scat_dispersion_imag
_atom_type_scat_source
C C 0.0033 0.0016 'International Tables Vol C Tables 4.2.6.8 and 6.1.1.4'
H H 0.0000 0.0000 'International Tables Vol C Tables 4.2.6.8 and 6.1.1.4'
Br Br -0.2901 2.4595 'International Tables Vol C Tables 4.2.6.8 and 6.1.1.4'
Fe Fe 0.3463 0.8444 'International Tables Vol C Tables 4.2.6.8 and 6.1.1.4'
In In -0.7276 1.3100 'International Tables Vol C Tables 4.2.6.8 and 6.1.1.4'
O O 0.0106 0.0060 'International Tables Vol C Tables 4.2.6.8 and 6.1.1.4'

loop_
_geom_angle_atom_site_label_1
_geom_angle_atom_site_label_2
_geom_angle_atom_site_label_3
_geom_angle
_geom_angle_site_symmetry_1
_geom_angle_site_symmetry_3
O1 C1 Fe1 176.0(5) . .
C3 C2 C3 107.8(7) . 11
C3 C2 C5 126.0(3) . .
C3 C2 C5 126.0(3) 11 .
C3 C2 Fe1 68.9(4) . .
C3 C2 Fe1 68.9(4) 11 .
C5 C2 Fe1 132.1(5) . .
C2 C3 C4 108.0(5) . .
C2 C3 C6 126.2(5) . .
C4 C3 C6 125.1(5) . .
C2 C3 Fe1 71.7(3) . .
C4 C3 Fe1 69.9(3) . .
C6 C3 Fe1 131.2(4) . .
C4 C4 C3 108.1(3) 11 .
C4 C4 C7 126.0(3) 11 .
C3 C4 C7 125.8(5) . .
C4 C4 Fe1 70.36(14) 11 .
C3 C4 Fe1 69.9(3) . .
C7 C4 Fe1 128.4(4) . .
C9 C8 C9 118.3(6) . 11
C9 C8 In1 120.6(3) . .
C9 C8 In1 120.6(3) 11 .
C10 C9 C8 119.2(5) . .
C10 C9 C16 115.6(4) . .
C8 C9 C16 125.2(4) . .
C11 C10 C9 123.3(5) . .
C10 C11 C10 116.5(7) 11 .
C10 C11 C12 121.7(3) 11 .
C10 C11 C12 121.7(3) . .
C14 C12 C14 127.5(15) . 11
C14 C12 C11 115.6(7) . .
C14 C12 C11 115.6(7) 11 .
C14 C12 C13 39.0(8) . .
C14 C12 C13 111.2(11) 11 .
C11 C12 C13 108.9(7) . .
C14 C12 C13 111.2(11) . 11
C14 C12 C13 39.0(8) 11 11
C11 C12 C13 108.9(7) . 11
C13 C12 C13 78.9(11) . 11
C14 C12 C15 62.6(8) . .
C14 C12 C15 108.5(8) 11 .
C11 C12 C15 110.5(6) . .
C13 C12 C15 101.1(6) . .
C13 C12 C15 138.0(7) 11 .
C14 C12 C15 108.5(8) . 11
C14 C12 C15 62.6(8) 11 11
C11 C12 C15 110.5(6) . 11
C13 C12 C15 138.0(7) . 11
C13 C12 C15 101.1(6) 11 11
C15 C12 C15 51.4(4) . 11
C19 C16 C18 109.1(4) . .
C19 C16 C17 106.8(3) . .
C18 C16 C17 106.9(3) . .
C19 C16 C9 116.5(4) . .
C18 C16 C9 108.2(4) . .
C17 C16 C9 108.9(2) . .
C1 Fe1 C1 96.4(4) 11 .
C1 Fe1 C4 94.4(2) 11 11
C1 Fe1 C4 125.2(2) . 11
C1 Fe1 C4 125.2(2) 11 .
C1 Fe1 C4 94.4(2) . .
C4 Fe1 C4 39.3(3) 11 .
C1 Fe1 C3 97.3(2) 11 11
C1 Fe1 C3 160.9(2) . 11
C4 Fe1 C3 40.2(2) 11 11
C4 Fe1 C3 66.8(2) . 11
C1 Fe1 C3 160.9(2) 11 .
C1 Fe1 C3 97.3(2) . .
C4 Fe1 C3 66.8(2) 11 .
C4 Fe1 C3 40.2(2) . .
C3 Fe1 C3 66.6(3) 11 .
C1 Fe1 C2 131.52(19) 11 .
C1 Fe1 C2 131.52(19) . .
C4 Fe1 C2 66.5(2) 11 .
C4 Fe1 C2 66.5(2) . .
C3 Fe1 C2 39.36(17) 11 .
C3 Fe1 C2 39.36(17) . .
C1 Fe1 In1 84.29(17) 11 .
C1 Fe1 In1 84.29(17) . .
C4 Fe1 In1 150.31(15) 11 .
C4 Fe1 In1 150.31(15) . .
C3 Fe1 In1 110.39(14) 11 .
C3 Fe1 In1 110.39(14) . .
C2 Fe1 In1 92.3(2) . .
C8 In1 Fe1 148.92(18) . .
C8 In1 Br1 100.73(18) . .
Fe1 In1 Br1 110.35(4) . .

loop_
_geom_bond_atom_site_label_1
_geom_bond_atom_site_label_2
_geom_bond_distance
_geom_bond_site_symmetry_2
C1 O1 1.158(6) .
C1 Fe1 1.747(6) .
C2 C3 1.426(7) .
C2 C3 1.426(7) 11
C2 C5 1.500(11) .
C2 Fe1 2.136(7) .
C3 C4 1.442(7) .
C3 C6 1.506(7) .
C3 Fe1 2.098(5) .
C4 C4 1.410(10) 11
C4 C7 1.503(7) .
C4 Fe1 2.097(5) .
C8 C9 1.418(6) .
C8 C9 1.418(6) 11
C8 In1 2.178(7) .
C9 C10 1.395(7) .
C9 C16 1.566(6) .
C10 C11 1.386(6) .
C11 C10 1.385(6) 11
C11 C12 1.548(10) .
C12 C14 1.431(16) .
C12 C14 1.431(16) 11
C12 C13 1.552(14) .
C12 C13 1.552(14) 11
C12 C15 1.598(8) .
C12 C15 1.598(8) 11
C16 C19 1.496(6) .
C16 C18 1.539(7) .
C16 C17 1.5619 .
Br1 In1 2.6098(10) .
Fe1 C1 1.747(6) 11
Fe1 C4 2.097(5) 11
Fe1 C3 2.098(5) 11
Fe1 In1 2.5087(11) .

loop_
_geom_torsion_atom_site_label_1
_geom_torsion_atom_site_label_2
_geom_torsion_atom_site_label_3
_geom_torsion_atom_site_label_4
_geom_torsion
_geom_torsion_site_symmetry_1
_geom_torsion_site_symmetry_4
C3 C2 C3 C4 -2.6(8) 11 .
C5 C2 C3 C4 171.8(6) . .
Fe1 C2 C3 C4 -60.7(4) . .
C3 C2 C3 C6 -173.8(4) 11 .
C5 C2 C3 C6 0.7(10) . .
Fe1 C2 C3 C6 128.1(6) . .
C3 C2 C3 Fe1 58.1(5) 11 .
C5 C2 C3 Fe1 -127.4(7) . .
C2 C3 C4 C4 1.6(5) . 11
C6 C3 C4 C4 172.9(4) . 11
Fe1 C3 C4 C4 -60.29(14) . 11
C2 C3 C4 C7 -174.6(5) . .
C6 C3 C4 C7 -3.3(8) . .
Fe1 C3 C4 C7 123.5(5) . .
C2 C3 C4 Fe1 61.9(4) . .
C6 C3 C4 Fe1 -126.8(5) . .
C9 C8 C9 C10 2.3(10) 11 .
In1 C8 C9 C10 -169.2(4) . .
C9 C8 C9 C16 -174.8(3) 11 .
In1 C8 C9 C16 13.6(8) . .
C8 C9 C10 C11 0.2(9) . .
C16 C9 C10 C11 177.6(5) . .
C9 C10 C11 C10 -2.6(11) . 11
C9 C10 C11 C12 177.7(6) . .
C10 C11 C12 C14 -173.7(10) 11 .
C10 C11 C12 C14 6.0(14) . .
C10 C11 C12 C14 -6.0(14) 11 11
C10 C11 C12 C14 173.7(10) . 11
C10 C11 C12 C13 -132.0(8) 11 .
C10 C11 C12 C13 47.6(10) . .
C10 C11 C12 C13 -47.6(10) 11 11
C10 C11 C12 C13 132.0(8) . 11
C10 C11 C12 C15 117.8(6) 11 .
C10 C11 C12 C15 -62.6(8) . .
C10 C11 C12 C15 62.6(8) 11 11
C10 C11 C12 C15 -117.8(6) . 11
C10 C9 C16 C19 171.4(5) . .
C8 C9 C16 C19 -11.3(7) . .
C10 C9 C16 C18 -65.3(5) . .
C8 C9 C16 C18 111.9(6) . .
C10 C9 C16 C17 50.6(5) . .
C8 C9 C16 C17 -132.2(5) . .
O1 C1 Fe1 C1 -100(8) . 11
O1 C1 Fe1 C4 -1(8) . 11
O1 C1 Fe1 C4 26(8) . .
O1 C1 Fe1 C3 35(8) . 11
O1 C1 Fe1 C3 66(8) . .
O1 C1 Fe1 C2 88(8) . .
O1 C1 Fe1 In1 176(100) . .
C4 C4 Fe1 C1 -44.2(2) 11 11
C3 C4 Fe1 C1 -163.0(3) . 11
C7 C4 Fe1 C1 76.6(5) . 11
C4 C4 Fe1 C1 -145.2(2) 11 .
C3 C4 Fe1 C1 96.1(3) . .
C7 C4 Fe1 C1 -24.3(5) . .
C3 C4 Fe1 C4 -118.8(3) . 11
C7 C4 Fe1 C4 120.9(4) . 11
C4 C4 Fe1 C3 38.03(19) 11 11
C3 C4 Fe1 C3 -80.7(4) . 11
C7 C4 Fe1 C3 158.9(5) . 11
C4 C4 Fe1 C3 118.8(3) 11 .
C7 C4 Fe1 C3 -120.4(6) . .
C4 C4 Fe1 C2 81.07(12) 11 .
C3 C4 Fe1 C2 -37.7(3) . .
C7 C4 Fe1 C2 -158.1(5) . .
C4 C4 Fe1 In1 128.7(3) 11 .
C3 C4 Fe1 In1 10.0(5) . .
C7 C4 Fe1 In1 -110.4(5) . .
C2 C3 Fe1 C1 -71.0(8) . 11
C4 C3 Fe1 C1 46.9(9) . 11
C6 C3 Fe1 C1 166.4(7) . 11
C2 C3 Fe1 C1 153.9(4) . .
C4 C3 Fe1 C1 -88.2(3) . .
C6 C3 Fe1 C1 31.4(6) . .
C2 C3 Fe1 C4 -80.7(4) . 11
C4 C3 Fe1 C4 37.1(3) . 11
C6 C3 Fe1 C4 156.7(6) . 11
C2 C3 Fe1 C4 -117.9(5) . .
C6 C3 Fe1 C4 119.6(6) . .
C2 C3 Fe1 C3 -36.8(4) . 11
C4 C3 Fe1 C3 81.1(3) . 11
C6 C3 Fe1 C3 -159.3(4) . 11
C4 C3 Fe1 C2 117.9(5) . .
C6 C3 Fe1 C2 -122.5(7) . .
C2 C3 Fe1 In1 67.4(3) . .
C4 C3 Fe1 In1 -174.7(3) . .
C6 C3 Fe1 In1 -55.2(5) . .
C3 C2 Fe1 C1 155.5(3) . 11
C3 C2 Fe1 C1 35.6(5) 11 11
C5 C2 Fe1 C1 -84.4(3) . 11
C3 C2 Fe1 C1 -35.6(5) . .
C3 C2 Fe1 C1 -155.5(3) 11 .
C5 C2 Fe1 C1 84.4(3) . .
C3 C2 Fe1 C4 81.5(4) . 11
C3 C2 Fe1 C4 -38.5(3) 11 11
C5 C2 Fe1 C4 -158.50(15) . 11
C3 C2 Fe1 C4 38.5(3) . .
C3 C2 Fe1 C4 -81.5(4) 11 .
C5 C2 Fe1 C4 158.50(15) . .
C3 C2 Fe1 C3 120.0(6) . 11
C5 C2 Fe1 C3 -120.0(3) . 11
C3 C2 Fe1 C3 -120.0(6) 11 .
C5 C2 Fe1 C3 120.0(3) . .
C3 C2 Fe1 In1 -120.0(3) . .
C3 C2 Fe1 In1 120.0(3) 11 .
C5 C2 Fe1 In1 0.000(1) . .
C9 C8 In1 Fe1 -94.3(5) . .
C9 C8 In1 Fe1 94.3(5) 11 .
C9 C8 In1 Br1 85.7(5) . .
C9 C8 In1 Br1 -85.7(5) 11 .
C1 Fe1 In1 C8 131.50(18) 11 .
C1 Fe1 In1 C8 -131.50(18) . .
C4 Fe1 In1 C8 42.7(3) 11 .
C4 Fe1 In1 C8 -42.7(3) . .
C3 Fe1 In1 C8 35.87(15) 11 .
C3 Fe1 In1 C8 -35.87(15) . .
C2 Fe1 In1 C8 0.0 . .
C1 Fe1 In1 Br1 -48.50(18) 11 .
C1 Fe1 In1 Br1 48.50(18) . .
C4 Fe1 In1 Br1 -137.3(3) 11 .
C4 Fe1 In1 Br1 137.3(3) . .
C3 Fe1 In1 Br1 -144.13(15) 11 .
C3 Fe1 In1 Br1 144.13(15) . .
C2 Fe1 In1 Br1 180.0 . .
